data_7060400
loop_
_publ_author_name
'Ye, Rong'
'Sun, Jing'
'Han, Ying'
'Yan, Chao-Guo'

_publ_section_title
;
 Molecular diversity of TEMPO-mediated cycloaddition of ketohydrazones and
 3-phenacylideneoxindoles
;
_journal_issue 11
_journal_name_full 'New Journal of Chemistry'
_journal_page_first 5075
_journal_page_last 5080
_journal_paper_doi 10.1039/D0NJ06036D
_journal_volume 45
_journal_year 2021
_chemical_formula_moiety 'C38 H30 F N3 O3'
_chemical_formula_sum 'C38 H30 F N3 O3'
_chemical_formula_weight 595.65
_space_group_crystal_system monoclinic
_space_group_IT_number 14
_space_group_name_Hall '-P 2ybc'
_space_group_name_H-M_alt 'P 1 21/c 1'
_atom_sites_solution_hydrogens geom
_audit_creation_method SHELXL-2014/7
_audit_update_record
;
2020-09-24 deposited with the CCDC.	2021-02-11 downloaded from the CCDC.
;
_cell_angle_alpha 90
_cell_angle_beta 99.660(3)
_cell_angle_gamma 90
_cell_formula_units_Z 4
_cell_length_a 10.6264(9)
_cell_length_b 14.8156(15)
_cell_length_c 19.5760(19)
_cell_measurement_reflns_used 4879
_cell_measurement_temperature 296(2)
_cell_measurement_theta_max 20.93
_cell_measurement_theta_min 2.38
_cell_volume 3038.3(5)
_computing_cell_refinement 'Bruker SAINT'
_computing_data_collection 'Bruker APEX2'
_computing_data_reduction 'Bruker SAINT'
_computing_molecular_graphics 'Bruker SHELXTL'
_computing_publication_material 'Bruker SHELXTL'
_computing_structure_refinement 'SHELXL-2014/7 (Sheldrick, 2014)'
_computing_structure_solution 'SHELXS-97 (Sheldrick 2008)'
_diffrn_ambient_temperature 296(2)
_diffrn_measured_fraction_theta_full 0.998
_diffrn_measured_fraction_theta_max 0.998
_diffrn_measurement_device_type 'CCD area detector'
_diffrn_measurement_method 'phi and omega scans'
_diffrn_radiation_source 'fine-focus sealed tube'
_diffrn_radiation_type MoK\a
_diffrn_radiation_wavelength 0.71073
_diffrn_reflns_av_R_equivalents 0.0747
_diffrn_reflns_av_unetI/netI 0.0849
_diffrn_reflns_Laue_measured_fraction_full 0.998
_diffrn_reflns_Laue_measured_fraction_max 0.998
_diffrn_reflns_limit_h_max 13
_diffrn_reflns_limit_h_min -13
_diffrn_reflns_limit_k_max 15
_diffrn_reflns_limit_k_min -18
_diffrn_reflns_limit_l_max 24
_diffrn_reflns_limit_l_min -24
_diffrn_reflns_number 28472
_diffrn_reflns_point_group_measured_fraction_full 0.998
_diffrn_reflns_point_group_measured_fraction_max 0.998
_diffrn_reflns_theta_full 25.242
_diffrn_reflns_theta_max 25.999
_diffrn_reflns_theta_min 2.111
_exptl_absorpt_coefficient_mu 0.087
_exptl_absorpt_correction_T_max 0.7456
_exptl_absorpt_correction_T_min 0.6880
_exptl_absorpt_correction_type multi-scan
_exptl_absorpt_process_details sadabs
_exptl_crystal_colour yellow
_exptl_crystal_density_diffrn 1.302
_exptl_crystal_description block
_exptl_crystal_F_000 1248
_exptl_crystal_size_max 0.260
_exptl_crystal_size_mid 0.220
_exptl_crystal_size_min 0.180
_refine_diff_density_max 0.643
_refine_diff_density_min -0.423
_refine_diff_density_rms 0.041
_refine_ls_extinction_coef 0.0054(8)
_refine_ls_extinction_expression Fc^*^=kFc[1+0.001xFc^2^\l^3^/sin(2\q)]^-1/4^
_refine_ls_extinction_method 'SHELXL-2014/7 (Sheldrick 2014'
_refine_ls_goodness_of_fit_ref 1.012
_refine_ls_hydrogen_treatment constr
_refine_ls_matrix_type full
_refine_ls_number_parameters 408
_refine_ls_number_reflns 5961
_refine_ls_number_restraints 48
_refine_ls_restrained_S_all 1.051
_refine_ls_R_factor_all 0.1664
_refine_ls_R_factor_gt 0.0729
_refine_ls_shift/su_max 0.000
_refine_ls_shift/su_mean 0.000
_refine_ls_structure_factor_coef Fsqd
_refine_ls_weighting_details 'w=1/[\s^2^(Fo^2^)+(0.0563P)^2^+2.7933P] where P=(Fo^2^+2Fc^2^)/3'
_refine_ls_weighting_scheme calc
_refine_ls_wR_factor_gt 0.1457
_refine_ls_wR_factor_ref 0.1830
_reflns_Friedel_coverage 0.000
_reflns_number_gt 3004
_reflns_number_total 5961
_reflns_threshold_expression 'I > 2\s(I)'
_cod_data_source_file d0nj06036d2.cif
_cod_data_source_block 4e
_cod_depositor_comments 'Adding full bibliography for 7060394--7060404.cif.'
_cod_original_sg_symbol_H-M 'P 21/c'
_cod_database_code 7060400
_shelx_shelxl_version_number 2014/7
_shelx_space_group_comment
; 
The symmetry employed for this shelxl refinement is uniquely defined 
by the following loop, which should always be used as a source of 
symmetry information in preference to the above space-group names. 
They are only intended as comments. 
;
_shelx_estimated_absorpt_t_min 0.978
_shelx_estimated_absorpt_t_max 0.984

loop_
_space_group_symop_operation_xyz
'x, y, z'
'-x, y+1/2, -z+1/2'
'-x, -y, -z'
'x, -y-1/2, z-1/2'

loop_
_atom_site_label
_atom_site_type_symbol
_atom_site_fract_x
_atom_site_fract_y
_atom_site_fract_z
_atom_site_U_iso_or_equiv
_atom_site_adp_type
_atom_site_occupancy
_atom_site_site_symmetry_order
_atom_site_calc_flag
_atom_site_refinement_flags_posn
_atom_site_refinement_flags_adp
_atom_site_refinement_flags_occupancy
_atom_site_disorder_assembly
_atom_site_disorder_group
C1 C 0.3756(4) 0.2165(4) 0.4250(2) 0.0928(9) Uani 1 1 d . U . . .
H1 H 0.4212 0.2526 0.3989 0.111 Uiso 1 1 calc R U . . .
C2 C 0.2925(4) 0.2564(4) 0.4646(2) 0.1020(10) Uani 1 1 d . U . . .
H2 H 0.2809 0.3187 0.4645 0.122 Uiso 1 1 calc R U . . .
C3 C 0.2297(5) 0.2024(4) 0.5028(2) 0.1044(10) Uani 1 1 d . U . . .
H3 H 0.1736 0.2290 0.5285 0.125 Uiso 1 1 calc R U . . .
C4 C 0.2435(4) 0.1132(4) 0.5059(2) 0.1015(10) Uani 1 1 d . U . . .
H4 H 0.2000 0.0788 0.5341 0.122 Uiso 1 1 calc R U . . .
C5 C 0.3258(4) 0.0719(4) 0.4652(2) 0.0929(9) Uani 1 1 d . U . . .
H5 H 0.3359 0.0096 0.4661 0.111 Uiso 1 1 calc R U . . .
C6 C 0.3906(4) 0.1234(4) 0.4245(2) 0.0834(9) Uani 1 1 d . U . . .
C7 C 0.4760(3) 0.0802(3) 0.38044(16) 0.0570(10) Uani 1 1 d . . . . .
H7A H 0.5626 0.1016 0.3952 0.068 Uiso 1 1 calc R U . . .
H7B H 0.4758 0.0154 0.3874 0.068 Uiso 1 1 calc R U . . .
C8 C 0.3402(3) 0.0543(2) 0.26694(17) 0.0442(8) Uani 1 1 d . . . . .
C9 C 0.3289(3) 0.0906(2) 0.19251(16) 0.0427(8) Uani 1 1 d . . . . .
C10 C 0.4254(3) 0.1657(2) 0.20090(16) 0.0417(8) Uani 1 1 d . . . . .
C11 C 0.4602(3) 0.2241(2) 0.15273(18) 0.0519(9) Uani 1 1 d . . . . .
H11 H 0.4160 0.2260 0.1075 0.062 Uiso 1 1 calc R U . . .
C12 C 0.5629(4) 0.2793(2) 0.1741(2) 0.0553(9) Uani 1 1 d . . . . .
C13 C 0.6304(3) 0.2784(2) 0.2396(2) 0.0568(10) Uani 1 1 d . . . . .
H13 H 0.7008 0.3159 0.2515 0.068 Uiso 1 1 calc R U . . .
C14 C 0.5933(3) 0.2211(2) 0.28866(18) 0.0528(9) Uani 1 1 d . . . . .
H14 H 0.6366 0.2204 0.3341 0.063 Uiso 1 1 calc R U . . .
C15 C 0.4907(3) 0.1654(2) 0.26812(16) 0.0419(8) Uani 1 1 d . . . . .
C16 C 0.3578(3) 0.0133(2) 0.14262(16) 0.0448(8) Uani 1 1 d . . . . .
H16 H 0.3495 -0.0451 0.1649 0.054 Uiso 1 1 calc R U . . .
C17 C 0.4922(3) 0.0214(2) 0.12539(19) 0.0518(9) Uani 1 1 d . . . . .
C18 C 0.6018(3) 0.0039(2) 0.18018(18) 0.0504(9) Uani 1 1 d . . . . .
C19 C 0.7170(4) 0.0481(2) 0.1785(2) 0.0601(10) Uani 1 1 d . . . . .
H19 H 0.7260 0.0819 0.1396 0.072 Uiso 1 1 calc R U . . .
C20 C 0.8169(3) 0.0435(3) 0.2323(2) 0.0631(11) Uani 1 1 d . . . . .
H20 H 0.8924 0.0742 0.2299 0.076 Uiso 1 1 calc R U . . .
C21 C 0.8052(3) -0.0070(3) 0.2899(2) 0.0584(10) Uani 1 1 d . . . . .
C22 C 1.0156(4) 0.0289(3) 0.3486(3) 0.0983(16) Uani 1 1 d . . . . .
H22A H 1.0548 0.0050 0.3118 0.148 Uiso 1 1 calc R U . . .
H22B H 1.0698 0.0177 0.3922 0.148 Uiso 1 1 calc R U . . .
H22C H 1.0033 0.0928 0.3423 0.148 Uiso 1 1 calc R U . . .
C23 C 0.6941(3) -0.0553(3) 0.2922(2) 0.0610(10) Uani 1 1 d . . . . .
H23 H 0.6874 -0.0919 0.3299 0.073 Uiso 1 1 calc R U . . .
C24 C 0.5943(3) -0.0484(2) 0.2380(2) 0.0584(10) Uani 1 1 d . . . . .
H24 H 0.5193 -0.0798 0.2402 0.070 Uiso 1 1 calc R U . . .
C25 C 0.1622(3) 0.2221(2) 0.24908(18) 0.0530(9) Uani 1 1 d . . . . .
H25 H 0.2379 0.2041 0.2767 0.064 Uiso 1 1 calc R U . . .
C26 C 0.0880(3) 0.2873(3) 0.2725(2) 0.0612(10) Uani 1 1 d . . . . .
H26 H 0.1145 0.3135 0.3157 0.073 Uiso 1 1 calc R U . . .
C27 C -0.0242(4) 0.3143(3) 0.2331(2) 0.0705(11) Uani 1 1 d . . . . .
H27 H -0.0746 0.3581 0.2493 0.085 Uiso 1 1 calc R U . . .
C28 C -0.0608(4) 0.2756(3) 0.1694(2) 0.0778(13) Uani 1 1 d . . . . .
H28 H -0.1370 0.2937 0.1422 0.093 Uiso 1 1 calc R U . . .
C29 C 0.0119(3) 0.2107(3) 0.14458(19) 0.0597(10) Uani 1 1 d . . . . .
H29 H -0.0146 0.1856 0.1010 0.072 Uiso 1 1 calc R U . . .
C30 C 0.1249(3) 0.1830(2) 0.18474(18) 0.0473(9) Uani 1 1 d . . . . .
C31 C 0.2491(3) 0.0242(2) 0.08302(17) 0.0515(9) Uani 1 1 d . . . . .
C32 C 0.2328(4) -0.0292(2) 0.01780(17) 0.0605(10) Uani 1 1 d . . . . .
H32A H 0.3078 -0.0214 -0.0038 0.073 Uiso 1 1 calc R U . . .
H32B H 0.1599 -0.0060 -0.0138 0.073 Uiso 1 1 calc R U . . .
C33 C 0.2133(3) -0.1288(2) 0.02953(16) 0.0513(9) Uani 1 1 d . . . . .
C34 C 0.2839(4) -0.1929(3) 0.00293(17) 0.0602(10) Uani 1 1 d . . . . .
H34 H 0.3485 -0.1750 -0.0208 0.072 Uiso 1 1 calc R U . . .
C35 C 0.2612(4) -0.2834(3) 0.0107(2) 0.0730(12) Uani 1 1 d . . . . .
H35 H 0.3102 -0.3259 -0.0080 0.088 Uiso 1 1 calc R U . . .
C36 C 0.1675(4) -0.3112(3) 0.0455(2) 0.0766(12) Uani 1 1 d . . . . .
H36 H 0.1512 -0.3724 0.0501 0.092 Uiso 1 1 calc R U . . .
C37 C 0.0981(4) -0.2481(3) 0.0734(2) 0.0812(13) Uani 1 1 d . . . . .
H37 H 0.0351 -0.2665 0.0982 0.097 Uiso 1 1 calc R U . . .
C38 C 0.1198(4) -0.1578(3) 0.0656(2) 0.0714(12) Uani 1 1 d . . . . .
H38 H 0.0711 -0.1156 0.0848 0.086 Uiso 1 1 calc R U . . .
F1 F 0.5992(2) 0.33633(15) 0.12640(12) 0.0849(7) Uani 1 1 d . . . . .
N1 N 0.4374(2) 0.09948(18) 0.30682(13) 0.0445(7) Uani 1 1 d . . . . .
N2 N 0.1976(3) 0.1144(2) 0.16159(15) 0.0574(8) Uani 1 1 d . . . . .
N3 N 0.1626(3) 0.0788(2) 0.09565(14) 0.0555(8) Uani 1 1 d . . . . .
O1 O 0.2778(2) -0.00612(16) 0.28608(12) 0.0591(7) Uani 1 1 d . . . . .
O2 O 0.5053(2) 0.04984(19) 0.06823(13) 0.0722(8) Uani 1 1 d . . . . .
O3 O 0.8948(2) -0.0138(2) 0.34809(15) 0.0810(9) Uani 1 1 d . . . . .

loop_
_atom_site_aniso_label
_atom_site_aniso_U_11
_atom_site_aniso_U_22
_atom_site_aniso_U_33
_atom_site_aniso_U_23
_atom_site_aniso_U_13
_atom_site_aniso_U_12
C1 0.0811(18) 0.138(2) 0.0574(16) -0.0222(18) 0.0065(13) 0.0100(18)
C2 0.0878(19) 0.149(2) 0.0670(17) -0.0277(18) 0.0055(14) 0.0139(18)
C3 0.0826(18) 0.161(2) 0.0693(17) -0.0308(19) 0.0105(14) 0.0071(19)
C4 0.0806(18) 0.160(2) 0.0655(17) -0.0223(19) 0.0156(13) -0.0081(19)
C5 0.0760(18) 0.147(2) 0.0562(16) -0.0191(17) 0.0124(13) -0.0090(18)
C6 0.0692(17) 0.134(2) 0.0468(15) -0.0194(18) 0.0090(13) 0.0002(18)
C7 0.059(2) 0.067(2) 0.043(2) 0.0070(18) 0.0038(18) 0.0050(19)
C8 0.0383(19) 0.047(2) 0.049(2) -0.0034(17) 0.0140(17) 0.0033(17)
C9 0.0359(18) 0.049(2) 0.043(2) -0.0058(16) 0.0087(15) 0.0005(15)
C10 0.0445(19) 0.0435(19) 0.0380(19) -0.0031(16) 0.0097(16) 0.0049(15)
C11 0.064(2) 0.047(2) 0.045(2) -0.0032(18) 0.0118(18) 0.0081(19)
C12 0.073(3) 0.040(2) 0.060(3) 0.0001(19) 0.031(2) -0.0023(19)
C13 0.052(2) 0.056(2) 0.066(3) -0.013(2) 0.017(2) -0.0073(18)
C14 0.048(2) 0.059(2) 0.050(2) -0.0058(19) 0.0057(17) -0.0004(18)
C15 0.0396(18) 0.045(2) 0.042(2) -0.0033(16) 0.0091(16) 0.0031(16)
C16 0.047(2) 0.047(2) 0.0411(19) -0.0058(16) 0.0096(16) -0.0053(16)
C17 0.062(2) 0.051(2) 0.047(2) -0.0102(18) 0.0224(19) 0.0008(18)
C18 0.049(2) 0.049(2) 0.057(2) -0.0023(18) 0.0185(18) 0.0029(17)
C19 0.054(2) 0.065(3) 0.066(3) 0.000(2) 0.025(2) -0.003(2)
C20 0.046(2) 0.067(3) 0.081(3) -0.002(2) 0.025(2) -0.0068(19)
C21 0.040(2) 0.060(2) 0.076(3) -0.006(2) 0.013(2) 0.0057(18)
C22 0.050(3) 0.124(4) 0.119(4) -0.022(3) 0.008(3) -0.013(3)
C23 0.048(2) 0.063(3) 0.073(3) 0.012(2) 0.015(2) 0.0058(19)
C24 0.042(2) 0.054(2) 0.081(3) 0.000(2) 0.018(2) -0.0054(17)
C25 0.042(2) 0.061(2) 0.056(2) -0.0044(19) 0.0088(17) 0.0090(18)
C26 0.052(2) 0.066(3) 0.068(3) -0.005(2) 0.019(2) 0.004(2)
C27 0.059(3) 0.071(3) 0.086(3) -0.001(2) 0.027(2) 0.014(2)
C28 0.054(3) 0.098(3) 0.080(3) 0.012(3) 0.008(2) 0.025(2)
C29 0.049(2) 0.075(3) 0.055(2) 0.004(2) 0.0065(19) 0.005(2)
C30 0.0390(19) 0.052(2) 0.052(2) 0.0028(18) 0.0125(17) -0.0003(16)
C31 0.060(2) 0.052(2) 0.044(2) -0.0053(18) 0.0131(18) -0.0076(19)
C32 0.072(3) 0.069(3) 0.039(2) -0.0081(19) 0.0081(18) -0.007(2)
C33 0.051(2) 0.065(2) 0.0366(19) -0.0100(18) 0.0035(17) -0.0064(19)
C34 0.064(2) 0.076(3) 0.043(2) 0.002(2) 0.0152(18) 0.004(2)
C35 0.095(3) 0.069(3) 0.057(3) 0.000(2) 0.017(2) 0.018(2)
C36 0.092(3) 0.066(3) 0.069(3) -0.003(2) 0.005(3) -0.011(3)
C37 0.070(3) 0.083(3) 0.094(3) -0.005(3) 0.025(3) -0.022(3)
C38 0.062(3) 0.076(3) 0.080(3) -0.017(2) 0.021(2) -0.007(2)
F1 0.119(2) 0.0649(15) 0.0799(16) 0.0036(13) 0.0416(14) -0.0222(13)
N1 0.0443(16) 0.0509(17) 0.0382(16) 0.0003(14) 0.0068(13) 0.0013(14)
N2 0.0429(17) 0.073(2) 0.0528(19) -0.0176(16) -0.0023(14) 0.0098(15)
N3 0.0560(19) 0.065(2) 0.0433(18) -0.0091(16) 0.0033(14) -0.0049(16)
O1 0.0574(16) 0.0596(16) 0.0646(16) -0.0006(13) 0.0230(13) -0.0084(13)
O2 0.0742(18) 0.093(2) 0.0546(17) -0.0085(15) 0.0264(14) -0.0109(15)
O3 0.0494(17) 0.105(2) 0.087(2) -0.0008(17) 0.0061(15) 0.0004(15)

loop_
_atom_type_symbol
_atom_type_description
_atom_type_scat_dispersion_real
_atom_type_scat_dispersion_imag
_atom_type_scat_source
C C 0.0033 0.0016 'International Tables Vol C Tables 4.2.6.8 and 6.1.1.4'
H H 0.0000 0.0000 'International Tables Vol C Tables 4.2.6.8 and 6.1.1.4'
N N 0.0061 0.0033 'International Tables Vol C Tables 4.2.6.8 and 6.1.1.4'
O O 0.0106 0.0060 'International Tables Vol C Tables 4.2.6.8 and 6.1.1.4'
F F 0.0171 0.0103 'International Tables Vol C Tables 4.2.6.8 and 6.1.1.4'

loop_
_geom_angle_atom_site_label_1
_geom_angle_atom_site_label_2
_geom_angle_atom_site_label_3
_geom_angle
_geom_angle_site_symmetry_1
_geom_angle_site_symmetry_3
_geom_angle_publ_flag
C6 C1 C2 120.5(5) . . ?
C6 C1 H1 119.7 . . ?
C2 C1 H1 119.7 . . ?
C3 C2 C1 118.3(6) . . ?
C3 C2 H2 120.9 . . ?
C1 C2 H2 120.9 . . ?
C4 C3 C2 123.7(5) . . ?
C4 C3 H3 118.1 . . ?
C2 C3 H3 118.1 . . ?
C3 C4 C5 118.5(5) . . ?
C3 C4 H4 120.8 . . ?
C5 C4 H4 120.8 . . ?
C6 C5 C4 120.3(5) . . ?
C6 C5 H5 119.8 . . ?
C4 C5 H5 119.8 . . ?
C5 C6 C1 118.6(5) . . ?
C5 C6 C7 120.7(5) . . ?
C1 C6 C7 120.7(4) . . ?
N1 C7 C6 112.8(3) . . ?
N1 C7 H7A 109.0 . . ?
C6 C7 H7A 109.0 . . ?
N1 C7 H7B 109.0 . . ?
C6 C7 H7B 109.0 . . ?
H7A C7 H7B 107.8 . . ?
O1 C8 N1 126.0(3) . . ?
O1 C8 C9 126.3(3) . . ?
N1 C8 C9 107.6(3) . . ?
N2 C9 C10 116.8(3) . . ?
N2 C9 C8 113.1(2) . . ?
C10 C9 C8 102.2(2) . . ?
N2 C9 C16 101.0(2) . . ?
C10 C9 C16 114.0(2) . . ?
C8 C9 C16 110.0(3) . . ?
C11 C10 C15 120.4(3) . . ?
C11 C10 C9 130.4(3) . . ?
C15 C10 C9 109.0(3) . . ?
C12 C11 C10 117.3(3) . . ?
C12 C11 H11 121.4 . . ?
C10 C11 H11 121.4 . . ?
C13 C12 F1 119.2(3) . . ?
C13 C12 C11 123.2(3) . . ?
F1 C12 C11 117.6(3) . . ?
C12 C13 C14 119.5(3) . . ?
C12 C13 H13 120.2 . . ?
C14 C13 H13 120.2 . . ?
C15 C14 C13 118.0(3) . . ?
C15 C14 H14 121.0 . . ?
C13 C14 H14 121.0 . . ?
C14 C15 C10 121.6(3) . . ?
C14 C15 N1 129.0(3) . . ?
C10 C15 N1 109.3(3) . . ?
C31 C16 C17 116.4(3) . . ?
C31 C16 C9 101.5(3) . . ?
C17 C16 C9 111.7(3) . . ?
C31 C16 H16 109.0 . . ?
C17 C16 H16 109.0 . . ?
C9 C16 H16 109.0 . . ?
O2 C17 C18 122.0(3) . . ?
O2 C17 C16 118.8(3) . . ?
C18 C17 C16 118.8(3) . . ?
C24 C18 C19 117.0(3) . . ?
C24 C18 C17 123.3(3) . . ?
C19 C18 C17 119.5(3) . . ?
C20 C19 C18 122.1(4) . . ?
C20 C19 H19 119.0 . . ?
C18 C19 H19 119.0 . . ?
C19 C20 C21 119.6(3) . . ?
C19 C20 H20 120.2 . . ?
C21 C20 H20 120.2 . . ?
O3 C21 C20 125.5(3) . . ?
O3 C21 C23 114.5(4) . . ?
C20 C21 C23 120.0(4) . . ?
O3 C22 H22A 109.5 . . ?
O3 C22 H22B 109.5 . . ?
H22A C22 H22B 109.5 . . ?
O3 C22 H22C 109.5 . . ?
H22A C22 H22C 109.5 . . ?
H22B C22 H22C 109.5 . . ?
C24 C23 C21 119.3(4) . . ?
C24 C23 H23 120.4 . . ?
C21 C23 H23 120.4 . . ?
C23 C24 C18 122.0(3) . . ?
C23 C24 H24 119.0 . . ?
C18 C24 H24 119.0 . . ?
C26 C25 C30 120.4(3) . . ?
C26 C25 H25 119.8 . . ?
C30 C25 H25 119.8 . . ?
C27 C26 C25 120.8(4) . . ?
C27 C26 H26 119.6 . . ?
C25 C26 H26 119.6 . . ?
C26 C27 C28 118.7(4) . . ?
C26 C27 H27 120.7 . . ?
C28 C27 H27 120.7 . . ?
C27 C28 C29 121.7(4) . . ?
C27 C28 H28 119.2 . . ?
C29 C28 H28 119.2 . . ?
C28 C29 C30 119.6(4) . . ?
C28 C29 H29 120.2 . . ?
C30 C29 H29 120.2 . . ?
C25 C30 C29 118.8(3) . . ?
C25 C30 N2 120.7(3) . . ?
C29 C30 N2 120.4(3) . . ?
N3 C31 C32 121.2(3) . . ?
N3 C31 C16 113.6(3) . . ?
C32 C31 C16 124.9(3) . . ?
C31 C32 C33 112.8(3) . . ?
C31 C32 H32A 109.0 . . ?
C33 C32 H32A 109.0 . . ?
C31 C32 H32B 109.0 . . ?
C33 C32 H32B 109.0 . . ?
H32A C32 H32B 107.8 . . ?
C34 C33 C38 117.8(4) . . ?
C34 C33 C32 121.5(3) . . ?
C38 C33 C32 120.7(3) . . ?
C33 C34 C35 121.2(4) . . ?
C33 C34 H34 119.4 . . ?
C35 C34 H34 119.4 . . ?
C36 C35 C34 120.5(4) . . ?
C36 C35 H35 119.8 . . ?
C34 C35 H35 119.8 . . ?
C37 C36 C35 118.9(4) . . ?
C37 C36 H36 120.5 . . ?
C35 C36 H36 120.5 . . ?
C36 C37 C38 120.9(4) . . ?
C36 C37 H37 119.6 . . ?
C38 C37 H37 119.6 . . ?
C37 C38 C33 120.7(4) . . ?
C37 C38 H38 119.7 . . ?
C33 C38 H38 119.7 . . ?
C8 N1 C15 111.5(3) . . ?
C8 N1 C7 122.1(3) . . ?
C15 N1 C7 126.4(3) . . ?
N3 N2 C30 120.1(3) . . ?
N3 N2 C9 112.4(2) . . ?
C30 N2 C9 125.4(3) . . ?
C31 N3 N2 109.4(3) . . ?
C21 O3 C22 118.3(3) . . ?

loop_
_geom_bond_atom_site_label_1
_geom_bond_atom_site_label_2
_geom_bond_distance
_geom_bond_site_symmetry_2
_geom_bond_publ_flag
C1 C6 1.389(7) . ?
C1 C2 1.400(6) . ?
C1 H1 0.9300 . ?
C2 C3 1.346(7) . ?
C2 H2 0.9300 . ?
C3 C4 1.329(7) . ?
C3 H3 0.9300 . ?
C4 C5 1.417(6) . ?
C4 H4 0.9300 . ?
C5 C6 1.369(6) . ?
C5 H5 0.9300 . ?
C6 C7 1.496(5) . ?
C7 N1 1.459(4) . ?
C7 H7A 0.9700 . ?
C7 H7B 0.9700 . ?
C8 O1 1.210(4) . ?
C8 N1 1.362(4) . ?
C8 C9 1.539(4) . ?
C9 N2 1.467(4) . ?
C9 C10 1.504(4) . ?
C9 C16 1.568(4) . ?
C10 C11 1.375(4) . ?
C10 C15 1.381(4) . ?
C11 C12 1.372(5) . ?
C11 H11 0.9300 . ?
C12 C13 1.361(5) . ?
C12 F1 1.362(4) . ?
C13 C14 1.387(5) . ?
C13 H13 0.9300 . ?
C14 C15 1.373(4) . ?
C14 H14 0.9300 . ?
C15 N1 1.411(4) . ?
C16 C31 1.506(5) . ?
C16 C17 1.527(4) . ?
C16 H16 0.9800 . ?
C17 O2 1.225(4) . ?
C17 C18 1.468(5) . ?
C18 C24 1.386(5) . ?
C18 C19 1.393(5) . ?
C19 C20 1.366(5) . ?
C19 H19 0.9300 . ?
C20 C21 1.376(5) . ?
C20 H20 0.9300 . ?
C21 O3 1.360(4) . ?
C21 C23 1.388(5) . ?
C22 O3 1.431(5) . ?
C22 H22A 0.9600 . ?
C22 H22B 0.9600 . ?
C22 H22C 0.9600 . ?
C23 C24 1.371(5) . ?
C23 H23 0.9300 . ?
C24 H24 0.9300 . ?
C25 C26 1.374(5) . ?
C25 C30 1.382(5) . ?
C25 H25 0.9300 . ?
C26 C27 1.366(5) . ?
C26 H26 0.9300 . ?
C27 C28 1.369(5) . ?
C27 H27 0.9300 . ?
C28 C29 1.372(5) . ?
C28 H28 0.9300 . ?
C29 C30 1.383(4) . ?
C29 H29 0.9300 . ?
C30 N2 1.398(4) . ?
C31 N3 1.279(4) . ?
C31 C32 1.487(5) . ?
C32 C33 1.513(5) . ?
C32 H32A 0.9700 . ?
C32 H32B 0.9700 . ?
C33 C34 1.367(5) . ?
C33 C38 1.380(5) . ?
C34 C35 1.375(5) . ?
C34 H34 0.9300 . ?
C35 C36 1.362(5) . ?
C35 H35 0.9300 . ?
C36 C37 1.361(6) . ?
C36 H36 0.9300 . ?
C37 C38 1.371(6) . ?
C37 H37 0.9300 . ?
C38 H38 0.9300 . ?
N2 N3 1.386(4) . ?
